data_9014028
loop_
_publ_author_name
'Goreaud, M.'
'Labbe, P.'
'Monfort, Y.'
'Raveau, B.'

_publ_section_title
;
 Comportement de Sn(II) dans les bronzes quadratiques de tungstene.
 Surstructure de Sn.3 W O3
 _cod_database_code 1001256
;
_journal_name_full 'Revue de Chimie Minerale'
_journal_page_first 79
_journal_page_last 87
_journal_volume 17
_journal_year 1980
_chemical_formula_sum 'O15 Sn1.3 W5'
_space_group_IT_number 127
_symmetry_space_group_name_Hall '-P 4 2ab'
_symmetry_space_group_name_H-M 'P 4/m b m'
_cell_angle_alpha 90
_cell_angle_beta 90
_cell_angle_gamma 90
_cell_length_a 12.25
_cell_length_b 12.25
_cell_length_c 3.83
_cell_formula_units_Z 2
_cell_volume 574.739
_database_code_amcsd 0015390
_exptl_crystal_density_diffrn 7.590
_cod_duplicate_entry 1001256
_cod_original_formula_sum 'W5 Sn1.3 O15'
_cod_database_code 9014028
_amcsd_formula_title 'O3 Sn0.3 W'

loop_
_space_group_symop_operation_xyz
x,y,z
1/2-y,1/2-x,z
1/2+y,1/2+x,-z
y,-x,-z
-y,x,z
1/2+x,1/2-y,z
1/2-x,1/2+y,-z
x,y,-z
-x,-y,z
1/2+y,1/2+x,z
1/2-y,1/2-x,-z
-y,x,-z
y,-x,z
1/2-x,1/2+y,z
1/2+x,1/2-y,-z
-x,-y,-z

loop_
_atom_site_label
_atom_site_fract_x
_atom_site_fract_y
_atom_site_fract_z
_atom_site_occupancy
W1 0.07561 0.20464 0.50000 1.00000
W2 0.00000 0.50000 0.50000 1.00000
Sn1 0.15280 0.65280 0.00000 0.32000
Sn2 0.10980 0.67940 0.00000 0.06000
Sn3 0.20600 0.70600 0.00000 0.21000
O1 0.27200 0.45200 0.00000 0.25000
O2 0.30600 0.40800 0.00000 0.25000
O3 0.27000 0.41200 0.00000 0.25000
O4 0.28600 0.43800 0.00000 0.25000
O5 0.02100 0.52100 0.00000 0.50000
O6 -0.00300 0.34600 0.40300 0.50000
O7 0.43300 0.35800 0.43200 0.50000
O8 0.28700 0.78700 0.42400 0.50000

loop_
_cod_related_entry_id
_cod_related_entry_database
_cod_related_entry_code
1 AMCSD 0015390
